data_7007449
loop_
_publ_author_name
'Joe, Dae June'
'Wu, Chun Ji'
'Bok, Taekki'
'Lee, Eun Jung'
'Lee, Choong Hoon'
'Han, Won-Sik'
'Kang, Sang Ook'
'Lee, Bun Yeoul'

_publ_section_title
;
 o-Phenylene-bridged Cp/sulfonamido titanium complexes for
 ethylene/1-octene copolymerization.
;
_journal_issue 33
_journal_name_full 'Dalton transactions (Cambridge, England : 2003)'
_journal_page_first 4056
_journal_page_last 4062
_journal_paper_doi 10.1039/b605345a
_journal_year 2006
_chemical_formula_sum 'C24 H31 N3 O2 S Ti'
_chemical_formula_weight 473.48
_chemical_name_systematic
;
?
;
_space_group_IT_number 15
_symmetry_cell_setting monoclinic
_symmetry_space_group_name_Hall '-C 2yc'
_symmetry_space_group_name_H-M 'C 1 2/c 1'
_atom_sites_solution_hydrogens geom
_atom_sites_solution_primary direct
_atom_sites_solution_secondary difmap
_audit_creation_method SHELXL-97
_cell_angle_alpha 90.00
_cell_angle_beta 98.297(2)
_cell_angle_gamma 90.00
_cell_formula_units_Z 8
_cell_length_a 31.743(3)
_cell_length_b 11.5195(11)
_cell_length_c 13.1968(12)
_cell_measurement_reflns_used 7017
_cell_measurement_temperature 233(2)
_cell_measurement_theta_max 27.9895
_cell_measurement_theta_min 2.3845
_cell_volume 4775.1(8)
_computing_cell_refinement 'SMART (Bruker, 1999)'
_computing_data_collection 'SMART (Bruker, 1999)'
_computing_data_reduction 'SAINT-Plus (Bruker, 1999)'
_computing_molecular_graphics 'Ortep-3 for Windows (Farrugia, 1997)'
_computing_publication_material 'SHELXL-97 (Sheldrick, 1997)'
_computing_structure_refinement 'SHELXL-97 (Sheldrick, 1997)'
_computing_structure_solution 'SHELXS-97 (Sheldrick, 1997)'
_diffrn_ambient_temperature 233(2)
_diffrn_measured_fraction_theta_full 0.997
_diffrn_measured_fraction_theta_max 0.997
_diffrn_measurement_device_type 'Bruker SMART 1000 CCD diffractometer'
_diffrn_measurement_method \w-scans
_diffrn_radiation_monochromator graphite
_diffrn_radiation_source 'fine-focus sealed tube'
_diffrn_radiation_type MoK\a
_diffrn_radiation_wavelength 0.71073
_diffrn_reflns_av_R_equivalents 0.0328
_diffrn_reflns_av_sigmaI/netI 0.0302
_diffrn_reflns_limit_h_max 42
_diffrn_reflns_limit_h_min -41
_diffrn_reflns_limit_k_max 15
_diffrn_reflns_limit_k_min -15
_diffrn_reflns_limit_l_max 17
_diffrn_reflns_limit_l_min -17
_diffrn_reflns_number 24251
_diffrn_reflns_theta_full 28.39
_diffrn_reflns_theta_max 28.39
_diffrn_reflns_theta_min 1.30
_exptl_absorpt_coefficient_mu 0.471
_exptl_absorpt_correction_T_max 0.9535
_exptl_absorpt_correction_T_min 0.7743
_exptl_absorpt_correction_type multi-scan
_exptl_crystal_colour Red
_exptl_crystal_density_diffrn 1.317
_exptl_crystal_density_method 'not measured'
_exptl_crystal_description Block
_exptl_crystal_F_000 2000
_exptl_crystal_size_max 0.520
_exptl_crystal_size_mid 0.321
_exptl_crystal_size_min 0.101
_refine_diff_density_max 0.356
_refine_diff_density_min -0.325
_refine_diff_density_rms 0.058
_refine_ls_extinction_coef 0.00008(8)
_refine_ls_extinction_expression Fc^*^=kFc[1+0.001xFc^2^\l^3^/sin(2\q)]^-1/4^
_refine_ls_extinction_method SHELXL
_refine_ls_goodness_of_fit_ref 1.052
_refine_ls_hydrogen_treatment constr
_refine_ls_matrix_type full
_refine_ls_number_parameters 288
_refine_ls_number_reflns 5993
_refine_ls_number_restraints 0
_refine_ls_restrained_S_all 1.052
_refine_ls_R_factor_all 0.0566
_refine_ls_R_factor_gt 0.0376
_refine_ls_shift/su_max 0.001
_refine_ls_shift/su_mean 0.000
_refine_ls_structure_factor_coef Fsqd
_refine_ls_weighting_details 'calc w=1/[\s^2^(Fo^2^)+(0.0512P)^2^+5.1994P] where P=(Fo^2^+2Fc^2^)/3'
_refine_ls_weighting_scheme calc
_refine_ls_wR_factor_gt 0.0953
_refine_ls_wR_factor_ref 0.1136
_reflns_number_gt 4599
_reflns_number_total 5993
_reflns_threshold_expression >2sigma(I)
_cod_data_source_file b605345a.txt
_cod_data_source_block 27
_cod_depositor_comments
;
The following automatic conversions were performed:
'_symmetry_cell_setting' value 'Monoclinic' changed to 'monoclinic'
according to '/home/saulius/struct/CIF-dictionaries/cif_core.dic'
dictionary named 'cif_core.dic' version 2.4.1 from
2010-06-29.

'_exptl_absorpt_correction_type' value 'multi scan' changed
to 'multi-scan' according to
'/home/saulius/struct/CIF-dictionaries/cif_core.dic' dictionary named
'cif_core.dic' version 2.4.1 from 2010-06-29.

Automatic conversion script
Id: cif_fix_enum 1527 2010-12-29 10:47:43Z saulius 
;
_cod_original_sg_symbol_H-M C2/c
_cod_database_code 7007449

loop_
_symmetry_equiv_pos_as_xyz
'x, y, z'
'-x, y, -z+1/2'
'x+1/2, y+1/2, z'
'-x+1/2, y+1/2, -z+1/2'
'-x, -y, -z'
'x, -y, z-1/2'
'-x+1/2, -y+1/2, -z'
'x+1/2, -y+1/2, z-1/2'

loop_
_atom_site_label
_atom_site_type_symbol
_atom_site_fract_x
_atom_site_fract_y
_atom_site_fract_z
_atom_site_U_iso_or_equiv
_atom_site_adp_type
_atom_site_occupancy
_atom_site_symmetry_multiplicity
_atom_site_calc_flag
_atom_site_refinement_flags
_atom_site_disorder_assembly
_atom_site_disorder_group
Ti Ti 0.355976(10) 0.12520(3) 0.14336(2) 0.02558(10) Uani 1 1 d . . .
S S 0.373073(16) 0.20418(4) -0.07937(3) 0.03104(12) Uani 1 1 d . . .
O1 O 0.37516(5) 0.07979(13) -0.07086(11) 0.0401(3) Uani 1 1 d . . .
O2 O 0.34752(5) 0.25256(14) -0.16835(10) 0.0430(4) Uani 1 1 d . . .
N1 N 0.35859(5) 0.24944(13) 0.02700(11) 0.0273(3) Uani 1 1 d . . .
N2 N 0.40180(5) 0.01505(15) 0.15406(13) 0.0354(4) Uani 1 1 d . . .
N3 N 0.30743(5) 0.03811(15) 0.08832(14) 0.0360(4) Uani 1 1 d . . .
C1 C 0.34040(7) 0.39995(17) 0.13706(15) 0.0345(4) Uani 1 1 d . . .
C2 C 0.34844(6) 0.36956(15) 0.03864(14) 0.0278(4) Uani 1 1 d . . .
C3 C 0.34578(6) 0.45652(18) -0.03590(16) 0.0353(4) Uani 1 1 d . . .
H3 H 0.3512 0.4385 -0.1023 0.042 Uiso 1 1 calc R . .
C4 C 0.33519(7) 0.56906(19) -0.01266(18) 0.0424(5) Uani 1 1 d . . .
H4 H 0.3335 0.6265 -0.0637 0.051 Uiso 1 1 calc R . .
C5 C 0.32703(8) 0.59841(18) 0.08367(19) 0.0447(5) Uani 1 1 d . . .
H5 H 0.3199 0.6751 0.0986 0.054 Uiso 1 1 calc R . .
C6 C 0.32948(8) 0.51320(18) 0.15830(17) 0.0437(5) Uani 1 1 d . . .
H6 H 0.3237 0.5322 0.2242 0.052 Uiso 1 1 calc R . .
C7 C 0.34670(7) 0.30711(17) 0.21509(14) 0.0361(5) Uani 1 1 d . . .
C8 C 0.38804(8) 0.26934(18) 0.26141(15) 0.0393(5) Uani 1 1 d . . .
C9 C 0.38164(8) 0.16946(19) 0.31899(15) 0.0423(5) Uani 1 1 d . . .
H9 H 0.4032 0.1251 0.3572 0.051 Uiso 1 1 calc R . .
C10 C 0.33773(8) 0.14727(19) 0.30981(16) 0.0437(5) Uani 1 1 d . . .
H10 H 0.3252 0.0849 0.3403 0.052 Uiso 1 1 calc R . .
C11 C 0.31544(8) 0.23341(19) 0.24754(16) 0.0404(5) Uani 1 1 d . . .
C12 C 0.42890(9) 0.3271(2) 0.2474(2) 0.0552(7) Uani 1 1 d . . .
H12A H 0.4523 0.2891 0.2902 0.083 Uiso 1 1 calc R . .
H12B H 0.4279 0.4082 0.2668 0.083 Uiso 1 1 calc R . .
H12C H 0.4331 0.3215 0.1762 0.083 Uiso 1 1 calc R . .
C13 C 0.26803(8) 0.2443(2) 0.2201(2) 0.0597(7) Uani 1 1 d . . .
H13A H 0.2572 0.2974 0.2673 0.090 Uiso 1 1 calc R . .
H13B H 0.2550 0.1687 0.2245 0.090 Uiso 1 1 calc R . .
H13C H 0.2613 0.2739 0.1508 0.090 Uiso 1 1 calc R . .
C14 C 0.42581(6) 0.25491(17) -0.07755(15) 0.0318(4) Uani 1 1 d . . .
C15 C 0.43475(7) 0.3473(2) -0.1374(2) 0.0469(6) Uani 1 1 d . . .
H15 H 0.4130 0.3827 -0.1829 0.056 Uiso 1 1 calc R . .
C16 C 0.47636(8) 0.3874(2) -0.1295(2) 0.0580(7) Uani 1 1 d . . .
H16 H 0.4824 0.4510 -0.1697 0.070 Uiso 1 1 calc R . .
C17 C 0.50904(7) 0.3367(2) -0.0644(2) 0.0453(5) Uani 1 1 d . . .
C18 C 0.49960(8) 0.2423(2) -0.00737(19) 0.0478(6) Uani 1 1 d . . .
H18 H 0.5216 0.2051 0.0360 0.057 Uiso 1 1 calc R . .
C19 C 0.45833(7) 0.2014(2) -0.01277(17) 0.0447(5) Uani 1 1 d . . .
H19 H 0.4524 0.1376 0.0273 0.054 Uiso 1 1 calc R . .
C20 C 0.55406(8) 0.3828(3) -0.0567(3) 0.0637(8) Uani 1 1 d . . .
H20A H 0.5651 0.3672 -0.1201 0.095 Uiso 1 1 calc R . .
H20B H 0.5719 0.3449 -0.0004 0.095 Uiso 1 1 calc R . .
H20C H 0.5540 0.4659 -0.0447 0.095 Uiso 1 1 calc R . .
C21 C 0.44379(7) 0.0130(2) 0.2163(2) 0.0525(6) Uani 1 1 d . . .
H21A H 0.4438 -0.0427 0.2714 0.079 Uiso 1 1 calc R . .
H21B H 0.4504 0.0895 0.2448 0.079 Uiso 1 1 calc R . .
H21C H 0.4650 -0.0093 0.1739 0.079 Uiso 1 1 calc R . .
C22 C 0.39525(9) -0.0970(2) 0.1017(2) 0.0510(6) Uani 1 1 d . . .
H22A H 0.4175 -0.1094 0.0597 0.077 Uiso 1 1 calc R . .
H22B H 0.3678 -0.0973 0.0587 0.077 Uiso 1 1 calc R . .
H22C H 0.3961 -0.1586 0.1521 0.077 Uiso 1 1 calc R . .
C23 C 0.29191(9) -0.0568(2) 0.1459(2) 0.0597(7) Uani 1 1 d . . .
H23A H 0.2666 -0.0319 0.1734 0.090 Uiso 1 1 calc R . .
H23B H 0.3138 -0.0788 0.2017 0.090 Uiso 1 1 calc R . .
H23C H 0.2850 -0.1228 0.1010 0.090 Uiso 1 1 calc R . .
C24 C 0.27670(7) 0.0675(2) -0.00078(19) 0.0516(6) Uani 1 1 d . . .
H24A H 0.2731 0.0019 -0.0473 0.077 Uiso 1 1 calc R . .
H24B H 0.2869 0.1339 -0.0354 0.077 Uiso 1 1 calc R . .
H24C H 0.2496 0.0865 0.0209 0.077 Uiso 1 1 calc R . .

loop_
_atom_site_aniso_label
_atom_site_aniso_U_11
_atom_site_aniso_U_22
_atom_site_aniso_U_33
_atom_site_aniso_U_23
_atom_site_aniso_U_13
_atom_site_aniso_U_12
Ti 0.02820(18) 0.02258(16) 0.02596(17) 0.00114(12) 0.00394(12) -0.00029(12)
S 0.0359(3) 0.0341(3) 0.0232(2) -0.00414(18) 0.00476(18) -0.0074(2)
O1 0.0519(9) 0.0326(8) 0.0372(8) -0.0095(6) 0.0108(7) -0.0094(7)
O2 0.0462(9) 0.0568(10) 0.0240(7) -0.0010(6) -0.0021(6) -0.0061(7)
N1 0.0310(8) 0.0274(8) 0.0237(7) -0.0016(6) 0.0048(6) -0.0038(6)
N2 0.0345(9) 0.0344(9) 0.0363(9) 0.0023(7) 0.0022(7) 0.0057(7)
N3 0.0310(9) 0.0314(9) 0.0455(10) 0.0036(7) 0.0047(7) -0.0048(7)
C1 0.0466(11) 0.0269(9) 0.0287(10) 0.0004(7) 0.0013(8) 0.0003(8)
C2 0.0274(9) 0.0256(9) 0.0297(9) 0.0024(7) 0.0012(7) -0.0032(7)
C3 0.0353(10) 0.0365(11) 0.0340(10) 0.0089(8) 0.0047(8) -0.0014(8)
C4 0.0414(12) 0.0336(11) 0.0505(13) 0.0164(9) 0.0010(10) -0.0020(9)
C5 0.0537(14) 0.0242(10) 0.0535(14) 0.0019(9) -0.0008(11) 0.0030(9)
C6 0.0620(15) 0.0292(10) 0.0381(12) -0.0043(9) 0.0012(10) 0.0040(10)
C7 0.0600(13) 0.0260(9) 0.0228(9) -0.0018(7) 0.0077(9) 0.0046(9)
C8 0.0605(14) 0.0307(10) 0.0237(9) -0.0023(8) -0.0041(9) -0.0018(9)
C9 0.0649(15) 0.0365(11) 0.0236(10) 0.0036(8) 0.0004(9) 0.0039(10)
C10 0.0654(15) 0.0374(11) 0.0319(11) 0.0075(9) 0.0192(10) 0.0064(10)
C11 0.0580(14) 0.0359(11) 0.0306(10) 0.0014(8) 0.0176(9) 0.0113(10)
C12 0.0645(16) 0.0426(13) 0.0514(14) 0.0022(11) -0.0163(12) -0.0151(12)
C13 0.0584(16) 0.0562(16) 0.0713(18) 0.0106(13) 0.0321(14) 0.0218(13)
C14 0.0334(10) 0.0351(10) 0.0287(9) -0.0018(8) 0.0102(8) -0.0037(8)
C15 0.0387(12) 0.0473(13) 0.0575(14) 0.0184(11) 0.0167(11) 0.0046(10)
C16 0.0449(13) 0.0450(14) 0.090(2) 0.0237(13) 0.0300(14) 0.0023(11)
C17 0.0374(12) 0.0434(12) 0.0587(14) -0.0071(11) 0.0194(10) -0.0035(10)
C18 0.0384(12) 0.0612(15) 0.0435(13) 0.0038(11) 0.0045(10) -0.0009(11)
C19 0.0413(12) 0.0530(14) 0.0398(12) 0.0124(10) 0.0059(9) -0.0036(10)
C20 0.0410(14) 0.0631(17) 0.091(2) -0.0078(15) 0.0249(14) -0.0099(12)
C21 0.0374(12) 0.0619(16) 0.0560(15) 0.0086(12) -0.0010(11) 0.0099(11)
C22 0.0601(15) 0.0394(12) 0.0539(14) -0.0022(11) 0.0092(12) 0.0168(11)
C23 0.0565(16) 0.0425(14) 0.0805(19) 0.0170(13) 0.0113(14) -0.0130(12)
C24 0.0321(11) 0.0647(16) 0.0550(15) 0.0053(12) -0.0044(10) -0.0119(11)

loop_
_atom_type_symbol
_atom_type_description
_atom_type_scat_dispersion_real
_atom_type_scat_dispersion_imag
_atom_type_scat_source
C C 0.0033 0.0016 'International Tables Vol C Tables 4.2.6.8 and 6.1.1.4'
H H 0.0000 0.0000 'International Tables Vol C Tables 4.2.6.8 and 6.1.1.4'
N N 0.0061 0.0033 'International Tables Vol C Tables 4.2.6.8 and 6.1.1.4'
O O 0.0106 0.0060 'International Tables Vol C Tables 4.2.6.8 and 6.1.1.4'
S S 0.1246 0.1234 'International Tables Vol C Tables 4.2.6.8 and 6.1.1.4'
Ti Ti 0.2776 0.4457 'International Tables Vol C Tables 4.2.6.8 and 6.1.1.4'

loop_
_geom_angle_atom_site_label_1
_geom_angle_atom_site_label_2
_geom_angle_atom_site_label_3
_geom_angle
_geom_angle_site_symmetry_1
_geom_angle_site_symmetry_3
_geom_angle_publ_flag
N3 Ti N2 104.12(8) . . ?
N3 Ti N1 101.27(7) . . ?
N2 Ti N1 113.14(7) . . ?
N3 Ti C7 119.19(8) . . ?
N2 Ti C7 134.56(8) . . ?
N1 Ti C7 72.95(6) . . ?
N3 Ti C10 96.80(8) . . ?
N2 Ti C10 106.69(8) . . ?
N1 Ti C10 130.08(7) . . ?
C7 Ti C10 57.65(7) . . ?
N3 Ti C11 91.23(8) . . ?
N2 Ti C11 140.75(8) . . ?
N1 Ti C11 98.46(7) . . ?
C7 Ti C11 35.09(8) . . ?
C10 Ti C11 34.70(7) . . ?
N3 Ti C9 128.87(8) . . ?
N2 Ti C9 85.49(8) . . ?
N1 Ti C9 121.05(7) . . ?
C7 Ti C9 57.49(7) . . ?
C10 Ti C9 34.30(8) . . ?
C11 Ti C9 57.61(8) . . ?
N3 Ti C8 149.40(8) . . ?
N2 Ti C8 99.42(8) . . ?
N1 Ti C8 86.88(6) . . ?
C7 Ti C8 35.19(8) . . ?
C10 Ti C8 57.35(8) . . ?
C11 Ti C8 58.28(8) . . ?
C9 Ti C8 34.17(7) . . ?
O1 S O2 117.62(9) . . ?
O1 S N1 105.54(8) . . ?
O2 S N1 112.58(9) . . ?
O1 S C14 107.16(9) . . ?
O2 S C14 107.69(9) . . ?
N1 S C14 105.51(9) . . ?
C2 N1 S 119.88(12) . . ?
C2 N1 Ti 122.93(12) . . ?
S N1 Ti 117.19(8) . . ?
C21 N2 C22 107.84(18) . . ?
C21 N2 Ti 132.21(16) . . ?
C22 N2 Ti 119.57(14) . . ?
C24 N3 C23 111.01(18) . . ?
C24 N3 Ti 126.87(15) . . ?
C23 N3 Ti 120.99(16) . . ?
C6 C1 C2 120.33(18) . . ?
C6 C1 C7 123.48(19) . . ?
C2 C1 C7 116.09(17) . . ?
C3 C2 C1 118.16(18) . . ?
C3 C2 N1 127.42(18) . . ?
C1 C2 N1 114.42(16) . . ?
C4 C3 C2 120.5(2) . . ?
C4 C3 H3 119.8 . . ?
C2 C3 H3 119.8 . . ?
C5 C4 C3 121.3(2) . . ?
C5 C4 H4 119.4 . . ?
C3 C4 H4 119.4 . . ?
C4 C5 C6 119.0(2) . . ?
C4 C5 H5 120.5 . . ?
C6 C5 H5 120.5 . . ?
C5 C6 C1 120.8(2) . . ?
C5 C6 H6 119.6 . . ?
C1 C6 H6 119.6 . . ?
C11 C7 C8 109.08(18) . . ?
C11 C7 C1 127.8(2) . . ?
C8 C7 C1 122.7(2) . . ?
C11 C7 Ti 73.73(11) . . ?
C8 C7 Ti 74.88(11) . . ?
C1 C7 Ti 112.28(13) . . ?
C9 C8 C7 106.5(2) . . ?
C9 C8 C12 128.7(2) . . ?
C7 C8 C12 124.78(19) . . ?
C9 C8 Ti 72.82(12) . . ?
C7 C8 Ti 69.93(11) . . ?
C12 C8 Ti 121.50(16) . . ?
C10 C9 C8 108.7(2) . . ?
C10 C9 Ti 71.56(12) . . ?
C8 C9 Ti 73.01(11) . . ?
C10 C9 H9 125.7 . . ?
C8 C9 H9 125.7 . . ?
Ti C9 H9 121.5 . . ?
C9 C10 C11 109.3(2) . . ?
C9 C10 Ti 74.14(12) . . ?
C11 C10 Ti 72.79(12) . . ?
C9 C10 H10 125.4 . . ?
C11 C10 H10 125.4 . . ?
Ti C10 H10 119.4 . . ?
C10 C11 C7 106.4(2) . . ?
C10 C11 C13 126.9(2) . . ?
C7 C11 C13 126.7(2) . . ?
C10 C11 Ti 72.50(12) . . ?
C7 C11 Ti 71.18(11) . . ?
C13 C11 Ti 120.90(17) . . ?
C8 C12 H12A 109.5 . . ?
C8 C12 H12B 109.5 . . ?
H12A C12 H12B 109.5 . . ?
C8 C12 H12C 109.5 . . ?
H12A C12 H12C 109.5 . . ?
H12B C12 H12C 109.5 . . ?
C11 C13 H13A 109.5 . . ?
C11 C13 H13B 109.5 . . ?
H13A C13 H13B 109.5 . . ?
C11 C13 H13C 109.5 . . ?
H13A C13 H13C 109.5 . . ?
H13B C13 H13C 109.5 . . ?
C15 C14 C19 120.0(2) . . ?
C15 C14 S 121.29(17) . . ?
C19 C14 S 118.70(16) . . ?
C14 C15 C16 119.1(2) . . ?
C14 C15 H15 120.5 . . ?
C16 C15 H15 120.5 . . ?
C17 C16 C15 121.9(2) . . ?
C17 C16 H16 119.1 . . ?
C15 C16 H16 119.1 . . ?
C16 C17 C18 118.1(2) . . ?
C16 C17 C20 120.8(2) . . ?
C18 C17 C20 121.1(2) . . ?
C17 C18 C19 121.2(2) . . ?
C17 C18 H18 119.4 . . ?
C19 C18 H18 119.4 . . ?
C18 C19 C14 119.7(2) . . ?
C18 C19 H19 120.2 . . ?
C14 C19 H19 120.2 . . ?
C17 C20 H20A 109.5 . . ?
C17 C20 H20B 109.5 . . ?
H20A C20 H20B 109.5 . . ?
C17 C20 H20C 109.5 . . ?
H20A C20 H20C 109.5 . . ?
H20B C20 H20C 109.5 . . ?
N2 C21 H21A 109.5 . . ?
N2 C21 H21B 109.5 . . ?
H21A C21 H21B 109.5 . . ?
N2 C21 H21C 109.5 . . ?
H21A C21 H21C 109.5 . . ?
H21B C21 H21C 109.5 . . ?
N2 C22 H22A 109.5 . . ?
N2 C22 H22B 109.5 . . ?
H22A C22 H22B 109.5 . . ?
N2 C22 H22C 109.5 . . ?
H22A C22 H22C 109.5 . . ?
H22B C22 H22C 109.5 . . ?
N3 C23 H23A 109.5 . . ?
N3 C23 H23B 109.5 . . ?
H23A C23 H23B 109.5 . . ?
N3 C23 H23C 109.5 . . ?
H23A C23 H23C 109.5 . . ?
H23B C23 H23C 109.5 . . ?
N3 C24 H24A 109.5 . . ?
N3 C24 H24B 109.5 . . ?
H24A C24 H24B 109.5 . . ?
N3 C24 H24C 109.5 . . ?
H24A C24 H24C 109.5 . . ?
H24B C24 H24C 109.5 . . ?

loop_
_geom_bond_atom_site_label_1
_geom_bond_atom_site_label_2
_geom_bond_distance
_geom_bond_site_symmetry_2
_geom_bond_publ_flag
Ti N3 1.8935(17) . ?
Ti N2 1.9200(17) . ?
Ti N1 2.1095(15) . ?
Ti C7 2.3355(19) . ?
Ti C10 2.365(2) . ?
Ti C11 2.369(2) . ?
Ti C9 2.398(2) . ?
Ti C8 2.400(2) . ?
S O1 1.4381(16) . ?
S O2 1.4396(15) . ?
S N1 1.6249(15) . ?
S C14 1.770(2) . ?
N1 C2 1.434(2) . ?
N2 C21 1.461(3) . ?
N2 C22 1.465(3) . ?
N3 C24 1.455(3) . ?
N3 C23 1.457(3) . ?
C1 C6 1.389(3) . ?
C1 C2 1.404(3) . ?
C1 C7 1.478(3) . ?
C2 C3 1.398(3) . ?
C3 C4 1.385(3) . ?
C3 H3 0.9400 . ?
C4 C5 1.376(3) . ?
C4 H4 0.9400 . ?
C5 C6 1.385(3) . ?
C5 H5 0.9400 . ?
C6 H6 0.9400 . ?
C7 C11 1.418(3) . ?
C7 C8 1.433(3) . ?
C8 C9 1.410(3) . ?
C8 C12 1.493(3) . ?
C9 C10 1.405(3) . ?
C9 H9 0.9400 . ?
C10 C11 1.412(3) . ?
C10 H10 0.9400 . ?
C11 C13 1.502(4) . ?
C12 H12A 0.9700 . ?
C12 H12B 0.9700 . ?
C12 H12C 0.9700 . ?
C13 H13A 0.9700 . ?
C13 H13B 0.9700 . ?
C13 H13C 0.9700 . ?
C14 C15 1.379(3) . ?
C14 C19 1.386(3) . ?
C15 C16 1.389(3) . ?
C15 H15 0.9400 . ?
C16 C17 1.378(4) . ?
C16 H16 0.9400 . ?
C17 C18 1.380(3) . ?
C17 C20 1.514(3) . ?
C18 C19 1.385(3) . ?
C18 H18 0.9400 . ?
C19 H19 0.9400 . ?
C20 H20A 0.9700 . ?
C20 H20B 0.9700 . ?
C20 H20C 0.9700 . ?
C21 H21A 0.9700 . ?
C21 H21B 0.9700 . ?
C21 H21C 0.9700 . ?
C22 H22A 0.9700 . ?
C22 H22B 0.9700 . ?
C22 H22C 0.9700 . ?
C23 H23A 0.9700 . ?
C23 H23B 0.9700 . ?
C23 H23C 0.9700 . ?
C24 H24A 0.9700 . ?
C24 H24B 0.9700 . ?
C24 H24C 0.9700 . ?

loop_
_geom_torsion_atom_site_label_1
_geom_torsion_atom_site_label_2
_geom_torsion_atom_site_label_3
_geom_torsion_atom_site_label_4
_geom_torsion
_geom_torsion_site_symmetry_1
_geom_torsion_site_symmetry_2
_geom_torsion_site_symmetry_3
_geom_torsion_site_symmetry_4
_geom_torsion_publ_flag
O1 S N1 C2 -172.47(14) . . . . ?
O2 S N1 C2 -42.92(16) . . . . ?
C14 S N1 C2 74.27(15) . . . . ?
O1 S N1 Ti 7.81(12) . . . . ?
O2 S N1 Ti 137.36(9) . . . . ?
C14 S N1 Ti -105.45(10) . . . . ?
N3 Ti N1 C2 108.64(14) . . . . ?
N2 Ti N1 C2 -140.52(14) . . . . ?
C7 Ti N1 C2 -8.68(14) . . . . ?
C10 Ti N1 C2 -0.36(18) . . . . ?
C11 Ti N1 C2 15.68(15) . . . . ?
C9 Ti N1 C2 -41.46(16) . . . . ?
C8 Ti N1 C2 -41.60(14) . . . . ?
N3 Ti N1 S -71.65(10) . . . . ?
N2 Ti N1 S 39.19(12) . . . . ?
C7 Ti N1 S 171.03(11) . . . . ?
C10 Ti N1 S 179.35(10) . . . . ?
C11 Ti N1 S -164.61(10) . . . . ?
C9 Ti N1 S 138.25(10) . . . . ?
C8 Ti N1 S 138.11(10) . . . . ?
N3 Ti N2 C21 -158.6(2) . . . . ?
N1 Ti N2 C21 92.3(2) . . . . ?
C7 Ti N2 C21 3.8(2) . . . . ?
C10 Ti N2 C21 -56.9(2) . . . . ?
C11 Ti N2 C21 -48.6(3) . . . . ?
C9 Ti N2 C21 -29.6(2) . . . . ?
C8 Ti N2 C21 1.7(2) . . . . ?
N3 Ti N2 C22 13.42(18) . . . . ?
N1 Ti N2 C22 -95.65(17) . . . . ?
C7 Ti N2 C22 175.88(15) . . . . ?
C10 Ti N2 C22 115.13(17) . . . . ?
C11 Ti N2 C22 123.46(18) . . . . ?
C9 Ti N2 C22 142.41(17) . . . . ?
C8 Ti N2 C22 173.72(17) . . . . ?
N2 Ti N3 C24 -128.16(19) . . . . ?
N1 Ti N3 C24 -10.6(2) . . . . ?
C7 Ti N3 C24 66.1(2) . . . . ?
C10 Ti N3 C24 122.7(2) . . . . ?
C11 Ti N3 C24 88.3(2) . . . . ?
C9 Ti N3 C24 136.18(19) . . . . ?
C8 Ti N3 C24 92.6(2) . . . . ?
N2 Ti N3 C23 65.10(19) . . . . ?
N1 Ti N3 C23 -177.30(18) . . . . ?
C7 Ti N3 C23 -100.66(19) . . . . ?
C10 Ti N3 C23 -44.07(19) . . . . ?
C11 Ti N3 C23 -78.42(19) . . . . ?
C9 Ti N3 C23 -30.6(2) . . . . ?
C8 Ti N3 C23 -74.1(2) . . . . ?
C6 C1 C2 C3 1.0(3) . . . . ?
C7 C1 C2 C3 -175.64(19) . . . . ?
C6 C1 C2 N1 -178.91(19) . . . . ?
C7 C1 C2 N1 4.5(3) . . . . ?
S N1 C2 C3 6.0(3) . . . . ?
Ti N1 C2 C3 -174.33(15) . . . . ?
S N1 C2 C1 -174.14(14) . . . . ?
Ti N1 C2 C1 5.6(2) . . . . ?
C1 C2 C3 C4 -0.4(3) . . . . ?
N1 C2 C3 C4 179.45(18) . . . . ?
C2 C3 C4 C5 0.0(3) . . . . ?
C3 C4 C5 C6 -0.1(3) . . . . ?
C4 C5 C6 C1 0.6(4) . . . . ?
C2 C1 C6 C5 -1.1(4) . . . . ?
C7 C1 C6 C5 175.3(2) . . . . ?
C6 C1 C7 C11 86.3(3) . . . . ?
C2 C1 C7 C11 -97.2(3) . . . . ?
C6 C1 C7 C8 -101.6(3) . . . . ?
C2 C1 C7 C8 74.9(3) . . . . ?
C6 C1 C7 Ti 172.54(18) . . . . ?
C2 C1 C7 Ti -10.9(2) . . . . ?
N3 Ti C7 C11 41.17(15) . . . . ?
N2 Ti C7 C11 -119.26(14) . . . . ?
N1 Ti C7 C11 134.78(14) . . . . ?
C10 Ti C7 C11 -37.69(13) . . . . ?
C9 Ti C7 C11 -78.58(14) . . . . ?
C8 Ti C7 C11 -115.57(18) . . . . ?
N3 Ti C7 C8 156.74(12) . . . . ?
N2 Ti C7 C8 -3.70(17) . . . . ?
N1 Ti C7 C8 -109.65(13) . . . . ?
C10 Ti C7 C8 77.88(13) . . . . ?
C11 Ti C7 C8 115.57(18) . . . . ?
C9 Ti C7 C8 36.98(12) . . . . ?
N3 Ti C7 C1 -83.62(17) . . . . ?
N2 Ti C7 C1 115.94(16) . . . . ?
N1 Ti C7 C1 9.98(15) . . . . ?
C10 Ti C7 C1 -162.5(2) . . . . ?
C11 Ti C7 C1 -124.8(2) . . . . ?
C9 Ti C7 C1 156.6(2) . . . . ?
C8 Ti C7 C1 119.6(2) . . . . ?
C11 C7 C8 C9 2.2(2) . . . . ?
C1 C7 C8 C9 -171.20(18) . . . . ?
Ti C7 C8 C9 -64.16(14) . . . . ?
C11 C7 C8 C12 -178.5(2) . . . . ?
C1 C7 C8 C12 8.0(3) . . . . ?
Ti C7 C8 C12 115.1(2) . . . . ?
C11 C7 C8 Ti 66.39(14) . . . . ?
C1 C7 C8 Ti -107.05(18) . . . . ?
N3 Ti C8 C9 72.8(2) . . . . ?
N2 Ti C8 C9 -67.27(15) . . . . ?
N1 Ti C8 C9 179.78(15) . . . . ?
C7 Ti C8 C9 115.4(2) . . . . ?
C10 Ti C8 C9 36.59(14) . . . . ?
C11 Ti C8 C9 77.84(15) . . . . ?
N3 Ti C8 C7 -42.6(2) . . . . ?
N2 Ti C8 C7 177.33(12) . . . . ?
N1 Ti C8 C7 64.38(12) . . . . ?
C10 Ti C8 C7 -78.81(14) . . . . ?
C11 Ti C8 C7 -37.56(12) . . . . ?
C9 Ti C8 C7 -115.4(2) . . . . ?
N3 Ti C8 C12 -161.86(17) . . . . ?
N2 Ti C8 C12 58.10(18) . . . . ?
N1 Ti C8 C12 -54.85(18) . . . . ?
C7 Ti C8 C12 -119.2(2) . . . . ?
C10 Ti C8 C12 162.0(2) . . . . ?
C11 Ti C8 C12 -156.8(2) . . . . ?
C9 Ti C8 C12 125.4(2) . . . . ?
C7 C8 C9 C10 -0.9(2) . . . . ?
C12 C8 C9 C10 180.0(2) . . . . ?
Ti C8 C9 C10 -63.09(15) . . . . ?
C7 C8 C9 Ti 62.23(13) . . . . ?
C12 C8 C9 Ti -116.9(2) . . . . ?
N3 Ti C9 C10 -24.30(17) . . . . ?
N2 Ti C9 C10 -128.82(13) . . . . ?
N1 Ti C9 C10 116.81(13) . . . . ?
C7 Ti C9 C10 78.95(14) . . . . ?
C11 Ti C9 C10 37.09(13) . . . . ?
C8 Ti C9 C10 117.1(2) . . . . ?
N3 Ti C9 C8 -141.36(14) . . . . ?
N2 Ti C9 C8 114.11(15) . . . . ?
N1 Ti C9 C8 -0.26(17) . . . . ?
C7 Ti C9 C8 -38.12(14) . . . . ?
C10 Ti C9 C8 -117.1(2) . . . . ?
C11 Ti C9 C8 -79.97(15) . . . . ?
C8 C9 C10 C11 -0.8(3) . . . . ?
Ti C9 C10 C11 -64.85(15) . . . . ?
C8 C9 C10 Ti 64.03(15) . . . . ?
N3 Ti C10 C9 161.17(13) . . . . ?
N2 Ti C10 C9 54.18(14) . . . . ?
N1 Ti C10 C9 -87.87(14) . . . . ?
C7 Ti C10 C9 -78.44(14) . . . . ?
C11 Ti C10 C9 -116.6(2) . . . . ?
C8 Ti C10 C9 -36.44(13) . . . . ?
N3 Ti C10 C11 -82.27(15) . . . . ?
N2 Ti C10 C11 170.73(14) . . . . ?
N1 Ti C10 C11 28.69(19) . . . . ?
C7 Ti C10 C11 38.11(14) . . . . ?
C9 Ti C10 C11 116.6(2) . . . . ?
C8 Ti C10 C11 80.11(15) . . . . ?
C9 C10 C11 C7 2.2(2) . . . . ?
Ti C10 C11 C7 -63.54(14) . . . . ?
C9 C10 C11 C13 -178.4(2) . . . . ?
Ti C10 C11 C13 115.9(2) . . . . ?
C9 C10 C11 Ti 65.72(16) . . . . ?
C8 C7 C11 C10 -2.7(2) . . . . ?
C1 C7 C11 C10 170.30(19) . . . . ?
Ti C7 C11 C10 64.43(15) . . . . ?
C8 C7 C11 C13 177.8(2) . . . . ?
C1 C7 C11 C13 -9.1(4) . . . . ?
Ti C7 C11 C13 -115.0(2) . . . . ?
C8 C7 C11 Ti -67.15(14) . . . . ?
C1 C7 C11 Ti 105.9(2) . . . . ?
N3 Ti C11 C10 100.21(15) . . . . ?
N2 Ti C11 C10 -14.1(2) . . . . ?
N1 Ti C11 C10 -158.20(14) . . . . ?
C7 Ti C11 C10 -114.9(2) . . . . ?
C9 Ti C11 C10 -36.66(14) . . . . ?
C8 Ti C11 C10 -77.21(15) . . . . ?
N3 Ti C11 C7 -144.91(13) . . . . ?
N2 Ti C11 C7 100.77(15) . . . . ?
N1 Ti C11 C7 -43.32(13) . . . . ?
C10 Ti C11 C7 114.9(2) . . . . ?
C9 Ti C11 C7 78.22(14) . . . . ?
C8 Ti C11 C7 37.67(12) . . . . ?
N3 Ti C11 C13 -22.77(18) . . . . ?
N2 Ti C11 C13 -137.09(17) . . . . ?
N1 Ti C11 C13 78.82(18) . . . . ?
C7 Ti C11 C13 122.1(2) . . . . ?
C10 Ti C11 C13 -123.0(2) . . . . ?
C9 Ti C11 C13 -159.6(2) . . . . ?
C8 Ti C11 C13 159.8(2) . . . . ?
O1 S C14 C15 142.73(19) . . . . ?
O2 S C14 C15 15.3(2) . . . . ?
N1 S C14 C15 -105.15(19) . . . . ?
O1 S C14 C19 -38.63(19) . . . . ?
O2 S C14 C19 -166.06(17) . . . . ?
N1 S C14 C19 73.49(19) . . . . ?
C19 C14 C15 C16 -1.7(4) . . . . ?
S C14 C15 C16 176.9(2) . . . . ?
C14 C15 C16 C17 0.7(4) . . . . ?
C15 C16 C17 C18 1.1(4) . . . . ?
C15 C16 C17 C20 -179.5(3) . . . . ?
C16 C17 C18 C19 -1.8(4) . . . . ?
C20 C17 C18 C19 178.7(2) . . . . ?
C17 C18 C19 C14 0.9(4) . . . . ?
C15 C14 C19 C18 1.0(4) . . . . ?
S C14 C19 C18 -177.69(18) . . . . ?
